data_7132312
loop_
_publ_author_name
'Wang, Hai-Ping'
'Eichh&#xf6;fer, Andreas'
'Gu, Zhi-Gang'
'Gruber, Nathalie'
'Stadler, Adrian-Mihail'

_publ_section_title
;
 Anion-encapsulating, discrete prism and extended frusta, from
 trimetallated triangular macrocycles and linkers.
;
_journal_name_full 'Chemical communications (Cambridge, England)'
_journal_paper_doi 10.1039/d3cc00137g
_journal_year 2023
_chemical_formula_moiety '2(C73 H69 F12 N24 O12 Pb3 S4), F6 P,solvent'
_chemical_formula_sum 'C146 H138 F30 N48 O24 P Pb6 S8'
_chemical_formula_weight 5049.63
_space_group_crystal_system trigonal
_space_group_IT_number 148
_space_group_name_Hall '-R 3'
_space_group_name_H-M_alt 'R -3 :H'
_atom_sites_solution_hydrogens geom
_audit_creation_method SHELXL-2018/3
_audit_update_record
;
2023-09-07 deposited with the CCDC.	2023-11-07 downloaded from the CCDC.
;
_cell_angle_alpha 90
_cell_angle_beta 90
_cell_angle_gamma 120
_cell_formula_units_Z 3
_cell_length_a 21.0435(6)
_cell_length_b 21.0435(6)
_cell_length_c 58.507(3)
_cell_measurement_reflns_used 9914
_cell_measurement_temperature 120(2)
_cell_measurement_theta_max 27.80
_cell_measurement_theta_min 2.20
_cell_volume 22437.5(15)
_computing_cell_refinement 'Bruker SAINT'
_computing_data_collection 'Bruker APEX3'
_computing_data_reduction 'Bruker SAINT'
_computing_molecular_graphics 'Bruker SHELXTL'
_computing_publication_material 'Bruker SHELXTL'
_computing_structure_refinement 'SHELXL-2018/3 (Sheldrick, 2018)'
_computing_structure_solution 'SHELXT 2018/2 (Sheldrick, 2018)'
_diffrn_ambient_temperature 120(2)
_diffrn_measured_fraction_theta_full 0.999
_diffrn_measured_fraction_theta_max 0.998
_diffrn_measurement_device_type 'Bruker PHOTON-III CPAD'
_diffrn_measurement_method '\f and \w shuterless scans'
_diffrn_radiation_type MoK\a
_diffrn_radiation_wavelength 0.71073
_diffrn_reflns_av_R_equivalents 0.0314
_diffrn_reflns_av_unetI/netI 0.0224
_diffrn_reflns_Laue_measured_fraction_full 0.999
_diffrn_reflns_Laue_measured_fraction_max 0.998
_diffrn_reflns_limit_h_max 26
_diffrn_reflns_limit_h_min -27
_diffrn_reflns_limit_k_max 27
_diffrn_reflns_limit_k_min -27
_diffrn_reflns_limit_l_max 76
_diffrn_reflns_limit_l_min -77
_diffrn_reflns_number 70808
_diffrn_reflns_point_group_measured_fraction_full 0.999
_diffrn_reflns_point_group_measured_fraction_max 0.998
_diffrn_reflns_theta_full 25.242
_diffrn_reflns_theta_max 27.911
_diffrn_reflns_theta_min 1.935
_diffrn_source 'Mo-ImuS 3.0 microfocus tube'
_exptl_absorpt_coefficient_mu 3.491
_exptl_absorpt_correction_T_max 0.7456
_exptl_absorpt_correction_T_min 0.6231
_exptl_absorpt_correction_type multi-scan
_exptl_absorpt_process_details sadabs
_exptl_crystal_colour colourless
_exptl_crystal_density_diffrn 1.121
_exptl_crystal_density_meas ?
_exptl_crystal_description block
_exptl_crystal_F_000 7341
_exptl_crystal_size_max 0.220
_exptl_crystal_size_mid 0.200
_exptl_crystal_size_min 0.180
_refine_diff_density_max 2.434
_refine_diff_density_min -2.162
_refine_diff_density_rms 0.112
_refine_ls_extinction_method none
_refine_ls_goodness_of_fit_ref 1.010
_refine_ls_hydrogen_treatment constr
_refine_ls_matrix_type full
_refine_ls_number_parameters 376
_refine_ls_number_reflns 11923
_refine_ls_number_restraints 18
_refine_ls_restrained_S_all 1.016
_refine_ls_R_factor_all 0.0478
_refine_ls_R_factor_gt 0.0403
_refine_ls_shift/su_max 0.008
_refine_ls_shift/su_mean 0.004
_refine_ls_structure_factor_coef Fsqd
_refine_ls_weighting_details 'w=1/[\s^2^(Fo^2^)+(0.0722P)^2^+129.9682P] where P=(Fo^2^+2Fc^2^)/3'
_refine_ls_weighting_scheme calc
_refine_ls_wR_factor_gt 0.1171
_refine_ls_wR_factor_ref 0.1220
_reflns_Friedel_coverage 0.000
_reflns_number_gt 10039
_reflns_number_total 11923
_reflns_threshold_expression 'I > 2\s(I)'
_cod_data_source_file d3cc00137g2.cif
_cod_data_source_block 3PF6
_cod_depositor_comments
;
The following automatic conversions were performed:

data item '_exptl_crystal_density_meas' value 'none' was changed to
'?' -- the value is perceived as not measured.

Automatic conversion script
Id: cif_fix_values 8170 2020-07-09 18:12:32Z antanas 
;
_cod_original_cell_volume 22437.5(16)
_cod_database_code 7132312
_shelx_shelxl_version_number 2018/3
_shelx_space_group_comment
;
The symmetry employed for this shelxl refinement is uniquely defined
by the following loop, which should always be used as a source of
symmetry information in preference to the above space-group names.
They are only intended as comments.
;
_shelx_estimated_absorpt_t_min 0.514
_shelx_estimated_absorpt_t_max 0.572

loop_
_space_group_symop_operation_xyz
'x, y, z'
'-y, x-y, z'
'-x+y, -x, z'
'x+2/3, y+1/3, z+1/3'
'-y+2/3, x-y+1/3, z+1/3'
'-x+y+2/3, -x+1/3, z+1/3'
'x+1/3, y+2/3, z+2/3'
'-y+1/3, x-y+2/3, z+2/3'
'-x+y+1/3, -x+2/3, z+2/3'
'-x, -y, -z'
'y, -x+y, -z'
'x-y, x, -z'
'-x+2/3, -y+1/3, -z+1/3'
'y+2/3, -x+y+1/3, -z+1/3'
'x-y+2/3, x+1/3, -z+1/3'
'-x+1/3, -y+2/3, -z+2/3'
'y+1/3, -x+y+2/3, -z+2/3'
'x-y+1/3, x+2/3, -z+2/3'

loop_
_atom_site_label
_atom_site_type_symbol
_atom_site_fract_x
_atom_site_fract_y
_atom_site_fract_z
_atom_site_U_iso_or_equiv
_atom_site_adp_type
_atom_site_occupancy
_atom_site_site_symmetry_order
_atom_site_calc_flag
_atom_site_refinement_flags_posn
_atom_site_refinement_flags_adp
_atom_site_refinement_flags_occupancy
_atom_site_disorder_assembly
_atom_site_disorder_group
Pb1 Pb 0.82815(2) 0.28328(2) 0.53461(2) 0.03665(7) Uani 1 1 d . . . . .
N1 N 0.9350(2) 0.2549(2) 0.53312(7) 0.0484(9) Uani 1 1 d . . . . .
C1 C 0.9225(3) 0.1856(3) 0.53263(10) 0.0510(11) Uani 1 1 d . . . . .
C2 C 0.9775(3) 0.1696(3) 0.52717(12) 0.0647(15) Uani 1 1 d . . . . .
H2 H 0.967824 0.120411 0.527153 0.078 Uiso 1 1 calc R U . . .
C3 C 1.0460(3) 0.2266(4) 0.52181(13) 0.0718(18) Uani 1 1 d . . . . .
H3 H 1.084097 0.216778 0.518011 0.086 Uiso 1 1 calc R U . . .
C4 C 1.0600(3) 0.2978(4) 0.52189(11) 0.0658(15) Uani 1 1 d . . . . .
H4 H 1.106974 0.337497 0.517957 0.079 Uiso 1 1 calc R U . . .
C5 C 1.0023(3) 0.3098(3) 0.52797(10) 0.0528(12) Uani 1 1 d . . . . .
C6 C 1.0159(3) 0.3858(3) 0.53116(10) 0.0546(13) Uani 1 1 d . . . . .
C7 C 1.0835(4) 0.4487(4) 0.52079(17) 0.099(3) Uani 1 1 d . . . . .
H7A H 1.075695 0.490473 0.518577 0.148 Uiso 1 1 calc R U . . .
H7B H 1.093596 0.433687 0.506004 0.148 Uiso 1 1 calc R U . . .
H7C H 1.125404 0.463072 0.531034 0.148 Uiso 1 1 calc R U . . .
N2 N 0.9674(2) 0.3916(2) 0.54301(7) 0.0458(9) Uani 1 1 d . . . . .
N3 N 0.9864(2) 0.4636(2) 0.54883(9) 0.0524(10) Uani 1 1 d . . . . .
C8 C 1.0452(3) 0.5015(4) 0.56565(16) 0.092(3) Uani 1 1 d . . . . .
H8A H 1.080742 0.550306 0.559895 0.138 Uiso 1 1 calc R U . . .
H8B H 1.069936 0.473069 0.568220 0.138 Uiso 1 1 calc R U . . .
H8C H 1.024314 0.506273 0.580066 0.138 Uiso 1 1 calc R U . . .
C9 C 0.9346(2) 0.4837(2) 0.54571(8) 0.0426(10) Uani 1 1 d . . . . .
N4 N 0.87473(19) 0.4366(2) 0.53363(6) 0.0383(7) Uani 1 1 d . . . . .
C10 C 0.8278(2) 0.4599(2) 0.52903(7) 0.0391(9) Uani 1 1 d . . . . .
H10 H 0.784527 0.426635 0.520994 0.047 Uiso 1 1 calc R U . . .
N5 N 0.8344(2) 0.52435(19) 0.53435(7) 0.0395(8) Uani 1 1 d . . . . .
C11 C 0.8943(2) 0.5700(2) 0.54681(8) 0.0393(9) Uani 1 1 d . . . . .
C12 C 0.9455(2) 0.5505(3) 0.55359(9) 0.0473(10) Uani 1 1 d . . . . .
H12 H 0.985909 0.581306 0.563120 0.057 Uiso 1 1 calc R U . . .
N6 N 0.9045(2) 0.6383(2) 0.55201(7) 0.0455(9) Uani 1 1 d . . . . .
C13 C 0.9478(3) 0.6777(3) 0.57221(10) 0.0534(12) Uani 1 1 d . . . . .
H13A H 0.945460 0.642281 0.583534 0.080 Uiso 1 1 calc R U . . .
H13B H 0.927785 0.706793 0.578857 0.080 Uiso 1 1 calc R U . . .
H13C H 0.998935 0.710313 0.567718 0.080 Uiso 1 1 calc R U . . .
N7 N 0.8524(2) 0.6539(2) 0.54374(7) 0.0449(9) Uani 1 1 d . . . . .
C14 C 0.8735(3) 0.7209(2) 0.53868(10) 0.0505(11) Uani 1 1 d . . . . .
C15 C 0.9520(3) 0.7816(3) 0.53806(13) 0.0629(15) Uani 1 1 d . . . . .
H15A H 0.963880 0.809637 0.552339 0.094 Uiso 1 1 calc R U . . .
H15B H 0.959110 0.814212 0.525142 0.094 Uiso 1 1 calc R U . . .
H15C H 0.984146 0.760750 0.536286 0.094 Uiso 1 1 calc R U . . .
N8 N 0.8349(2) 0.2689(2) 0.57670(7) 0.0457(9) Uani 1 1 d . . . . .
C16 C 0.8976(3) 0.2821(3) 0.58724(9) 0.0555(13) Uani 1 1 d . . . . .
H16 H 0.942515 0.308788 0.579156 0.067 Uiso 1 1 calc R U . . .
C17 C 0.8995(3) 0.2591(4) 0.60892(9) 0.0595(13) Uani 1 1 d . . . . .
H17 H 0.944941 0.269579 0.615535 0.071 Uiso 1 1 calc R U . . .
C18 C 0.8344(3) 0.2201(3) 0.62139(8) 0.0511(11) Uani 1 1 d . . . . .
C19 C 0.7701(3) 0.2075(3) 0.61053(8) 0.0482(11) Uani 1 1 d . . . . .
H19 H 0.724556 0.181750 0.618339 0.058 Uiso 1 1 calc R U . . .
C20 C 0.7721(3) 0.2319(3) 0.58874(8) 0.0453(10) Uani 1 1 d . . . . .
H20 H 0.727424 0.222279 0.581785 0.054 Uiso 1 1 calc R U . . .
C21 C 0.8335(3) 0.1928(3) 0.64465(9) 0.0536(12) Uani 1 1 d . . . . .
C22 C 0.8934(3) 0.2320(4) 0.65931(10) 0.0658(15) Uani 1 1 d . . . . .
H22 H 0.934534 0.276645 0.654373 0.079 Uiso 1 1 calc R U . . .
C23 C 0.8921(3) 0.2050(4) 0.68120(10) 0.0678(16) Uani 1 1 d . . . . .
H23 H 0.932690 0.231777 0.691111 0.081 Uiso 1 1 calc R U . . .
S1 S 0.86852(11) 0.28223(13) 0.47450(3) 0.0959(8) Uani 1 1 d D . . . .
O2 O 0.9181(4) 0.3519(4) 0.48582(11) 0.1277(14) Uani 1 1 d D . . . .
O1 O 0.8282(4) 0.2286(4) 0.49105(11) 0.1277(14) Uani 1 1 d D . . . .
O3 O 0.8991(4) 0.2385(4) 0.46183(11) 0.1277(14) Uani 1 1 d D . . . .
C24 C 0.7974(8) 0.3074(8) 0.4714(3) 0.145 Uani 0.5 1 d D . P A 1
F3 F 0.7461(7) 0.2505(6) 0.45680(19) 0.145 Uani 0.5 1 d D . P A 1
F1 F 0.7502(7) 0.3087(6) 0.48739(18) 0.145 Uani 0.5 1 d D . P A 1
F2 F 0.8170(7) 0.3683(6) 0.45704(19) 0.145 Uani 0.5 1 d D . P A 1
C24A C 0.8286(9) 0.2818(9) 0.4502(3) 0.145 Uani 0.5 1 d D . P A 2
F1A F 0.7750(7) 0.2142(5) 0.4430(2) 0.145 Uani 0.5 1 d D . P A 2
F2A F 0.7890(7) 0.3183(6) 0.4547(2) 0.145 Uani 0.5 1 d D . P A 2
F3A F 0.8736(6) 0.3144(6) 0.43369(18) 0.145 Uani 0.5 1 d D . P A 2
S2 S 0.666667 0.333333 0.56118(3) 0.0347(3) Uani 1 3 d S T P . .
O4 O 0.72281(16) 0.31555(17) 0.55551(5) 0.0414(7) Uani 1 1 d . . . . .
C25 C 0.666667 0.333333 0.59237(14) 0.0474(18) Uani 1 3 d S T P . .
F4 F 0.62449(19) 0.35846(19) 0.60057(5) 0.0632(8) Uani 1 1 d . . . . .
P1 P 0.000000 1.000000 0.500000 0.0478(8) Uani 1 6 d S T P . .
F5 F 0.01755(15) 0.94825(15) 0.51544(7) 0.0707(10) Uani 1 1 d . . . . .

loop_
_atom_site_aniso_label
_atom_site_aniso_U_11
_atom_site_aniso_U_22
_atom_site_aniso_U_33
_atom_site_aniso_U_23
_atom_site_aniso_U_13
_atom_site_aniso_U_12
Pb1 0.03734(10) 0.03650(9) 0.04070(10) 0.00385(6) 0.00587(6) 0.02191(7)
N1 0.042(2) 0.053(2) 0.057(2) 0.0100(19) 0.0119(18) 0.0286(18)
C1 0.048(3) 0.050(3) 0.066(3) 0.000(2) 0.006(2) 0.034(2)
C2 0.050(3) 0.065(3) 0.094(4) -0.004(3) 0.007(3) 0.040(3)
C3 0.054(3) 0.082(4) 0.098(5) -0.002(4) 0.018(3) 0.049(3)
C4 0.046(3) 0.073(4) 0.083(4) 0.005(3) 0.022(3) 0.033(3)
C5 0.039(2) 0.053(3) 0.067(3) 0.011(2) 0.016(2) 0.024(2)
C6 0.036(2) 0.056(3) 0.072(3) 0.016(3) 0.013(2) 0.023(2)
C7 0.063(4) 0.071(4) 0.163(8) 0.048(5) 0.061(5) 0.034(3)
N2 0.0345(18) 0.043(2) 0.063(2) 0.0113(18) 0.0087(17) 0.0221(16)
N3 0.0321(18) 0.040(2) 0.083(3) 0.006(2) -0.0046(19) 0.0162(16)
C8 0.055(3) 0.060(4) 0.164(8) -0.027(4) -0.050(4) 0.031(3)
C9 0.0306(19) 0.040(2) 0.055(3) 0.0107(19) 0.0057(18) 0.0162(17)
N4 0.0357(17) 0.0377(18) 0.0394(18) 0.0047(15) 0.0045(14) 0.0170(15)
C10 0.040(2) 0.037(2) 0.038(2) 0.0021(17) -0.0019(17) 0.0179(18)
N5 0.0383(18) 0.0327(17) 0.046(2) 0.0015(15) -0.0040(15) 0.0167(15)
C11 0.033(2) 0.033(2) 0.047(2) 0.0028(17) 0.0002(17) 0.0126(16)
C12 0.035(2) 0.037(2) 0.065(3) -0.001(2) -0.006(2) 0.0145(18)
N6 0.0366(18) 0.0320(17) 0.064(2) -0.0020(17) -0.0088(17) 0.0143(15)
C13 0.044(2) 0.043(2) 0.065(3) -0.011(2) -0.011(2) 0.016(2)
N7 0.0394(19) 0.0309(17) 0.061(2) 0.0001(16) -0.0048(17) 0.0153(15)
C14 0.047(3) 0.028(2) 0.070(3) 0.003(2) -0.003(2) 0.0142(19)
C15 0.052(3) 0.036(2) 0.088(4) 0.006(2) -0.001(3) 0.013(2)
N8 0.047(2) 0.056(2) 0.044(2) 0.0050(17) 0.0007(16) 0.0327(19)
C16 0.052(3) 0.076(4) 0.047(3) 0.016(2) 0.002(2) 0.039(3)
C17 0.050(3) 0.081(4) 0.053(3) 0.009(3) 0.000(2) 0.037(3)
C18 0.056(3) 0.063(3) 0.043(2) 0.008(2) -0.002(2) 0.036(3)
C19 0.048(3) 0.054(3) 0.044(2) 0.006(2) 0.001(2) 0.027(2)
C20 0.051(3) 0.056(3) 0.041(2) 0.003(2) -0.0004(19) 0.035(2)
C21 0.053(3) 0.068(3) 0.043(3) 0.007(2) -0.003(2) 0.033(3)
C22 0.064(3) 0.069(4) 0.056(3) 0.013(3) -0.005(3) 0.027(3)
C23 0.062(3) 0.077(4) 0.058(3) 0.007(3) -0.015(3) 0.030(3)
S1 0.0611(11) 0.1052(15) 0.0587(11) -0.0051(10) 0.0085(9) -0.0053(10)
O2 0.127(3) 0.104(3) 0.102(3) -0.013(2) 0.019(2) 0.020(2)
O1 0.127(3) 0.104(3) 0.102(3) -0.013(2) 0.019(2) 0.020(2)
O3 0.127(3) 0.104(3) 0.102(3) -0.013(2) 0.019(2) 0.020(2)
C24 0.130 0.109 0.115 0.029 0.000 0.000
F3 0.130 0.109 0.115 0.029 0.000 0.000
F1 0.130 0.109 0.115 0.029 0.000 0.000
F2 0.130 0.109 0.115 0.029 0.000 0.000
C24A 0.130 0.109 0.115 0.029 0.000 0.000
F1A 0.130 0.109 0.115 0.029 0.000 0.000
F2A 0.130 0.109 0.115 0.029 0.000 0.000
F3A 0.130 0.109 0.115 0.029 0.000 0.000
S2 0.0354(5) 0.0354(5) 0.0332(8) 0.000 0.000 0.0177(3)
O4 0.0390(15) 0.0457(16) 0.0442(16) 0.0065(13) 0.0056(13) 0.0246(14)
C25 0.050(3) 0.050(3) 0.041(4) 0.000 0.000 0.0252(14)
F4 0.075(2) 0.076(2) 0.0453(16) -0.0130(15) 0.0040(14) 0.0435(18)
P1 0.0190(6) 0.0190(6) 0.105(3) 0.000 0.000 0.0095(3)
F5 0.0366(14) 0.0349(14) 0.144(3) 0.0140(17) -0.0053(17) 0.0201(12)

loop_
_atom_type_symbol
_atom_type_description
_atom_type_scat_dispersion_real
_atom_type_scat_dispersion_imag
_atom_type_scat_source
C C 0.0033 0.0016 'International Tables Vol C Tables 4.2.6.8 and 6.1.1.4'
H H 0.0000 0.0000 'International Tables Vol C Tables 4.2.6.8 and 6.1.1.4'
F F 0.0171 0.0103 'International Tables Vol C Tables 4.2.6.8 and 6.1.1.4'
N N 0.0061 0.0033 'International Tables Vol C Tables 4.2.6.8 and 6.1.1.4'
O O 0.0106 0.0060 'International Tables Vol C Tables 4.2.6.8 and 6.1.1.4'
Pb Pb -3.3944 10.1111 'International Tables Vol C Tables 4.2.6.8 and 6.1.1.4'
S S 0.1246 0.1234 'International Tables Vol C Tables 4.2.6.8 and 6.1.1.4'
P P 0.1023 0.0942 'International Tables Vol C Tables 4.2.6.8 and 6.1.1.4'

loop_
_geom_angle_atom_site_label_1
_geom_angle_atom_site_label_2
_geom_angle_atom_site_label_3
_geom_angle
_geom_angle_site_symmetry_1
_geom_angle_site_symmetry_3
_geom_angle_publ_flag
N8 Pb1 N1 84.10(13) . . ?
N8 Pb1 N7 70.57(13) . 3_665 ?
N1 Pb1 N7 60.35(12) . 3_665 ?
N8 Pb1 N2 79.63(13) . . ?
N1 Pb1 N2 60.27(12) . . ?
N7 Pb1 N2 115.04(11) 3_665 . ?
N8 Pb1 N5 89.69(12) . 3_665 ?
N1 Pb1 N5 116.40(12) . 3_665 ?
N7 Pb1 N5 58.04(11) 3_665 3_665 ?
N2 Pb1 N5 169.01(12) . 3_665 ?
C5 N1 C1 118.6(4) . . ?
C5 N1 Pb1 118.1(3) . . ?
C1 N1 Pb1 121.8(3) . . ?
N1 C1 C2 122.0(5) . . ?
N1 C1 C14 116.9(4) . 3_665 ?
C2 C1 C14 121.1(5) . 3_665 ?
C3 C2 C1 118.4(5) . . ?
C3 C2 H2 120.8 . . ?
C1 C2 H2 120.8 . . ?
C2 C3 C4 120.7(5) . . ?
C2 C3 H3 119.6 . . ?
C4 C3 H3 119.6 . . ?
C3 C4 C5 117.6(5) . . ?
C3 C4 H4 121.2 . . ?
C5 C4 H4 121.2 . . ?
N1 C5 C4 122.6(5) . . ?
N1 C5 C6 116.8(4) . . ?
C4 C5 C6 120.4(5) . . ?
N2 C6 C5 115.7(4) . . ?
N2 C6 C7 125.3(5) . . ?
C5 C6 C7 119.0(5) . . ?
C6 C7 H7A 109.5 . . ?
C6 C7 H7B 109.5 . . ?
H7A C7 H7B 109.5 . . ?
C6 C7 H7C 109.5 . . ?
H7A C7 H7C 109.5 . . ?
H7B C7 H7C 109.5 . . ?
C6 N2 N3 115.0(4) . . ?
C6 N2 Pb1 113.3(4) . . ?
N3 N2 Pb1 123.9(3) . . ?
C9 N3 N2 117.5(4) . . ?
C9 N3 C8 120.7(5) . . ?
N2 N3 C8 117.2(4) . . ?
N3 C8 H8A 109.5 . . ?
N3 C8 H8B 109.5 . . ?
H8A C8 H8B 109.5 . . ?
N3 C8 H8C 109.5 . . ?
H8A C8 H8C 109.5 . . ?
H8B C8 H8C 109.5 . . ?
N4 C9 N3 116.1(4) . . ?
N4 C9 C12 122.7(4) . . ?
N3 C9 C12 121.1(4) . . ?
C10 N4 C9 115.3(4) . . ?
N5 C10 N4 127.6(4) . . ?
N5 C10 H10 116.2 . . ?
N4 C10 H10 116.2 . . ?
C10 N5 C11 115.8(4) . . ?
C10 N5 Pb1 121.6(3) . 2_655 ?
C11 N5 Pb1 118.9(3) . 2_655 ?
N5 C11 N6 117.6(4) . . ?
N5 C11 C12 121.9(4) . . ?
N6 C11 C12 120.5(4) . . ?
C9 C12 C11 116.5(4) . . ?
C9 C12 H12 121.8 . . ?
C11 C12 H12 121.7 . . ?
C11 N6 N7 116.3(4) . . ?
C11 N6 C13 119.7(4) . . ?
N7 N6 C13 119.3(4) . . ?
N6 C13 H13A 109.5 . . ?
N6 C13 H13B 109.5 . . ?
H13A C13 H13B 109.5 . . ?
N6 C13 H13C 109.5 . . ?
H13A C13 H13C 109.5 . . ?
H13B C13 H13C 109.5 . . ?
C14 N7 N6 117.6(4) . . ?
C14 N7 Pb1 122.1(3) . 2_655 ?
N6 N7 Pb1 120.0(3) . 2_655 ?
N7 C14 C1 115.8(4) . 2_655 ?
N7 C14 C15 124.8(5) . . ?
C1 C14 C15 119.4(4) 2_655 . ?
C14 C15 H15A 109.5 . . ?
C14 C15 H15B 109.5 . . ?
H15A C15 H15B 109.5 . . ?
C14 C15 H15C 109.5 . . ?
H15A C15 H15C 109.5 . . ?
H15B C15 H15C 109.5 . . ?
C20 N8 C16 116.9(4) . . ?
C20 N8 Pb1 119.2(3) . . ?
C16 N8 Pb1 122.3(3) . . ?
N8 C16 C17 123.3(5) . . ?
N8 C16 H16 118.3 . . ?
C17 C16 H16 118.4 . . ?
C16 C17 C18 119.9(5) . . ?
C16 C17 H17 120.1 . . ?
C18 C17 H17 120.1 . . ?
C19 C18 C17 116.5(4) . . ?
C19 C18 C21 121.6(5) . . ?
C17 C18 C21 121.8(5) . . ?
C20 C19 C18 120.6(5) . . ?
C20 C19 H19 119.7 . . ?
C18 C19 H19 119.7 . . ?
N8 C20 C19 122.8(4) . . ?
N8 C20 H20 118.6 . . ?
C19 C20 H20 118.6 . . ?
C23 C21 C22 119.2(5) 13_656 . ?
C23 C21 C18 120.6(5) 13_656 . ?
C22 C21 C18 120.2(5) . . ?
C23 C22 C21 119.5(6) . . ?
C23 C22 H22 120.2 . . ?
C21 C22 H22 120.2 . . ?
C21 C23 C22 121.2(6) 13_656 . ?
C21 C23 H23 119.4 13_656 . ?
C22 C23 H23 119.4 . . ?
O1 S1 O2 109.5(4) . . ?
O1 S1 O3 96.7(4) . . ?
O2 S1 O3 120.7(4) . . ?
O1 S1 C24A 119.3(6) . . ?
O2 S1 C24A 120.1(7) . . ?
O3 S1 C24A 86.9(7) . . ?
O1 S1 C24 92.8(6) . . ?
O2 S1 C24 91.8(6) . . ?
O3 S1 C24 140.1(6) . . ?
F1 C24 F2 105.8(12) . . ?
F1 C24 F3 100.0(11) . . ?
F2 C24 F3 99.3(12) . . ?
F1 C24 S1 129.9(13) . . ?
F2 C24 S1 114.4(11) . . ?
F3 C24 S1 101.6(11) . . ?
F3A C24A F1A 109.3(13) . . ?
F3A C24A F2A 109.4(13) . . ?
F1A C24A F2A 102.7(12) . . ?
F3A C24A S1 114.0(12) . . ?
F1A C24A S1 114.9(11) . . ?
F2A C24A S1 105.7(12) . . ?
O4 S2 O4 114.89(10) . 3_665 ?
O4 S2 O4 114.90(11) . 2_655 ?
O4 S2 O4 114.90(10) 3_665 2_655 ?
O4 S2 C25 103.27(14) . . ?
O4 S2 C25 103.27(14) 3_665 . ?
O4 S2 C25 103.27(14) 2_655 . ?
F4 C25 F4 107.7(4) 2_655 3_665 ?
F4 C25 F4 107.7(4) 2_655 . ?
F4 C25 F4 107.7(4) 3_665 . ?
F4 C25 S2 111.2(4) 2_655 . ?
F4 C25 S2 111.2(4) 3_665 . ?
F4 C25 S2 111.2(4) . . ?
F5 P1 F5 180.0(3) 11_456 2_675 ?
F5 P1 F5 91.0(2) 11_456 10_576 ?
F5 P1 F5 89.0(2) 2_675 10_576 ?
F5 P1 F5 91.0(2) 11_456 12_666 ?
F5 P1 F5 89.0(2) 2_675 12_666 ?
F5 P1 F5 91.0(2) 10_576 12_666 ?
F5 P1 F5 89.0(2) 11_456 3_465 ?
F5 P1 F5 91.0(2) 2_675 3_465 ?
F5 P1 F5 89.0(2) 10_576 3_465 ?
F5 P1 F5 180.0(3) 12_666 3_465 ?
F5 P1 F5 89.0(2) 11_456 . ?
F5 P1 F5 91.0(2) 2_675 . ?
F5 P1 F5 180.00(19) 10_576 . ?
F5 P1 F5 89.0(2) 12_666 . ?
F5 P1 F5 91.0(2) 3_465 . ?

loop_
_geom_bond_atom_site_label_1
_geom_bond_atom_site_label_2
_geom_bond_distance
_geom_bond_site_symmetry_2
_geom_bond_publ_flag
Pb1 N8 2.494(4) . ?
Pb1 N1 2.601(4) . ?
Pb1 N7 2.674(4) 3_665 ?
Pb1 N2 2.711(4) . ?
Pb1 N5 2.718(4) 3_665 ?
N1 C5 1.340(6) . ?
N1 C1 1.346(6) . ?
C1 C2 1.394(7) . ?
C1 C14 1.485(7) 3_665 ?
C2 C3 1.373(8) . ?
C2 H2 0.9500 . ?
C3 C4 1.375(9) . ?
C3 H3 0.9500 . ?
C4 C5 1.402(7) . ?
C4 H4 0.9500 . ?
C5 C6 1.488(8) . ?
C6 N2 1.289(6) . ?
C6 C7 1.505(7) . ?
C7 H7A 0.9800 . ?
C7 H7B 0.9800 . ?
C7 H7C 0.9800 . ?
N2 N3 1.402(6) . ?
N3 C9 1.364(6) . ?
N3 C8 1.465(8) . ?
C8 H8A 0.9800 . ?
C8 H8B 0.9800 . ?
C8 H8C 0.9800 . ?
C9 N4 1.349(6) . ?
C9 C12 1.385(7) . ?
N4 C10 1.333(6) . ?
C10 N5 1.329(6) . ?
C10 H10 0.9500 . ?
N5 C11 1.354(6) . ?
C11 N6 1.376(6) . ?
C11 C12 1.390(6) . ?
C12 H12 0.9500 . ?
N6 N7 1.380(5) . ?
N6 C13 1.470(6) . ?
C13 H13A 0.9800 . ?
C13 H13B 0.9800 . ?
C13 H13C 0.9800 . ?
N7 C14 1.283(6) . ?
C14 C15 1.500(7) . ?
C15 H15A 0.9800 . ?
C15 H15B 0.9800 . ?
C15 H15C 0.9800 . ?
N8 C20 1.348(6) . ?
N8 C16 1.353(6) . ?
C16 C17 1.365(7) . ?
C16 H16 0.9500 . ?
C17 C18 1.400(8) . ?
C17 H17 0.9500 . ?
C18 C19 1.394(7) . ?
C18 C21 1.474(7) . ?
C19 C20 1.366(7) . ?
C19 H19 0.9500 . ?
C20 H20 0.9500 . ?
C21 C23 1.374(8) 13_656 ?
C21 C22 1.402(8) . ?
C22 C23 1.396(8) . ?
C22 H22 0.9500 . ?
C23 H23 0.9500 . ?
S1 O1 1.405(7) . ?
S1 O2 1.465(6) . ?
S1 O3 1.551(7) . ?
S1 C24A 1.652(15) . ?
S1 C24 1.829(15) . ?
C24 F1 1.376(15) . ?
C24 F2 1.409(15) . ?
C24 F3 1.427(16) . ?
C24A F3A 1.282(14) . ?
C24A F1A 1.366(14) . ?
C24A F2A 1.411(16) . ?
S2 O4 1.445(3) . ?
S2 O4 1.445(3) 3_665 ?
S2 O4 1.445(3) 2_655 ?
S2 C25 1.825(8) . ?
C25 F4 1.329(4) 2_655 ?
C25 F4 1.329(4) 3_665 ?
C25 F4 1.329(4) . ?
P1 F5 1.594(3) 11_456 ?
P1 F5 1.594(3) 2_675 ?
P1 F5 1.594(3) 10_576 ?
P1 F5 1.594(3) 12_666 ?
P1 F5 1.594(3) 3_465 ?
P1 F5 1.594(3) . ?

loop_
_geom_torsion_atom_site_label_1
_geom_torsion_atom_site_label_2
_geom_torsion_atom_site_label_3
_geom_torsion_atom_site_label_4
_geom_torsion
_geom_torsion_site_symmetry_1
_geom_torsion_site_symmetry_2
_geom_torsion_site_symmetry_3
_geom_torsion_site_symmetry_4
_geom_torsion_publ_flag
C5 N1 C1 C2 0.6(8) . . . . ?
Pb1 N1 C1 C2 166.6(5) . . . . ?
C5 N1 C1 C14 179.4(5) . . . 3_665 ?
Pb1 N1 C1 C14 -14.6(7) . . . 3_665 ?
N1 C1 C2 C3 -1.0(10) . . . . ?
C14 C1 C2 C3 -179.7(6) 3_665 . . . ?
C1 C2 C3 C4 0.1(11) . . . . ?
C2 C3 C4 C5 1.0(11) . . . . ?
C1 N1 C5 C4 0.7(9) . . . . ?
Pb1 N1 C5 C4 -165.8(5) . . . . ?
C1 N1 C5 C6 -173.5(5) . . . . ?
Pb1 N1 C5 C6 19.9(7) . . . . ?
C3 C4 C5 N1 -1.5(10) . . . . ?
C3 C4 C5 C6 172.5(6) . . . . ?
N1 C5 C6 N2 14.2(8) . . . . ?
C4 C5 C6 N2 -160.1(6) . . . . ?
N1 C5 C6 C7 -166.2(6) . . . . ?
C4 C5 C6 C7 19.5(9) . . . . ?
C5 C6 N2 N3 170.6(5) . . . . ?
C7 C6 N2 N3 -8.9(9) . . . . ?
C5 C6 N2 Pb1 -38.8(6) . . . . ?
C7 C6 N2 Pb1 141.6(6) . . . . ?
C6 N2 N3 C9 133.7(5) . . . . ?
Pb1 N2 N3 C9 -13.4(6) . . . . ?
C6 N2 N3 C8 -70.2(7) . . . . ?
Pb1 N2 N3 C8 142.8(5) . . . . ?
N2 N3 C9 N4 -11.2(7) . . . . ?
C8 N3 C9 N4 -166.4(6) . . . . ?
N2 N3 C9 C12 172.0(4) . . . . ?
C8 N3 C9 C12 16.7(8) . . . . ?
N3 C9 N4 C10 -174.3(4) . . . . ?
C12 C9 N4 C10 2.4(6) . . . . ?
C9 N4 C10 N5 2.1(7) . . . . ?
N4 C10 N5 C11 -3.3(7) . . . . ?
N4 C10 N5 Pb1 -161.5(3) . . . 2_655 ?
C10 N5 C11 N6 177.8(4) . . . . ?
Pb1 N5 C11 N6 -23.3(5) 2_655 . . . ?
C10 N5 C11 C12 0.0(6) . . . . ?
Pb1 N5 C11 C12 158.8(4) 2_655 . . . ?
N4 C9 C12 C11 -5.2(7) . . . . ?
N3 C9 C12 C11 171.4(4) . . . . ?
N5 C11 C12 C9 4.0(7) . . . . ?
N6 C11 C12 C9 -173.8(4) . . . . ?
N5 C11 N6 N7 -0.6(6) . . . . ?
C12 C11 N6 N7 177.3(4) . . . . ?
N5 C11 N6 C13 155.2(4) . . . . ?
C12 C11 N6 C13 -27.0(7) . . . . ?
C11 N6 N7 C14 -148.6(5) . . . . ?
C13 N6 N7 C14 55.5(6) . . . . ?
C11 N6 N7 Pb1 24.9(5) . . . 2_655 ?
C13 N6 N7 Pb1 -130.9(4) . . . 2_655 ?
N6 N7 C14 C1 -172.6(5) . . . 2_655 ?
Pb1 N7 C14 C1 14.0(7) 2_655 . . 2_655 ?
N6 N7 C14 C15 8.7(8) . . . . ?
Pb1 N7 C14 C15 -164.7(5) 2_655 . . . ?
C20 N8 C16 C17 0.9(8) . . . . ?
Pb1 N8 C16 C17 -164.4(5) . . . . ?
N8 C16 C17 C18 -0.4(10) . . . . ?
C16 C17 C18 C19 -0.4(9) . . . . ?
C16 C17 C18 C21 178.7(6) . . . . ?
C17 C18 C19 C20 0.7(8) . . . . ?
C21 C18 C19 C20 -178.4(5) . . . . ?
C16 N8 C20 C19 -0.6(7) . . . . ?
Pb1 N8 C20 C19 165.2(4) . . . . ?
C18 C19 C20 N8 -0.2(8) . . . . ?
C19 C18 C21 C23 32.3(9) . . . 13_656 ?
C17 C18 C21 C23 -146.8(6) . . . 13_656 ?
C19 C18 C21 C22 -148.6(6) . . . . ?
C17 C18 C21 C22 32.3(9) . . . . ?
C23 C21 C22 C23 -0.2(11) 13_656 . . . ?
C18 C21 C22 C23 -179.3(6) . . . . ?
C21 C22 C23 C21 0.2(11) . . . 13_656 ?
O1 S1 C24 F1 33.8(14) . . . . ?
O2 S1 C24 F1 -75.8(14) . . . . ?
O3 S1 C24 F1 137.6(12) . . . . ?
O1 S1 C24 F2 174.2(12) . . . . ?
O2 S1 C24 F2 64.5(12) . . . . ?
O3 S1 C24 F2 -82.0(14) . . . . ?
O1 S1 C24 F3 -79.9(9) . . . . ?
O2 S1 C24 F3 170.5(9) . . . . ?
O3 S1 C24 F3 23.9(14) . . . . ?
O1 S1 C24A F3A -157.4(11) . . . . ?
O2 S1 C24A F3A 62.6(16) . . . . ?
O3 S1 C24A F3A -61.5(13) . . . . ?
O1 S1 C24A F1A -30.1(17) . . . . ?
O2 S1 C24A F1A -170.1(10) . . . . ?
O3 S1 C24A F1A 65.9(13) . . . . ?
O1 S1 C24A F2A 82.5(11) . . . . ?
O2 S1 C24A F2A -57.6(11) . . . . ?
O3 S1 C24A F2A 178.4(10) . . . . ?
O4 S2 C25 F4 -68.4(2) . . . 2_655 ?
O4 S2 C25 F4 51.6(2) 3_665 . . 2_655 ?
O4 S2 C25 F4 171.6(2) 2_655 . . 2_655 ?
O4 S2 C25 F4 51.6(2) . . . 3_665 ?
O4 S2 C25 F4 171.6(2) 3_665 . . 3_665 ?
O4 S2 C25 F4 -68.4(2) 2_655 . . 3_665 ?
O4 S2 C25 F4 171.6(2) . . . . ?
O4 S2 C25 F4 -68.4(2) 3_665 . . . ?
O4 S2 C25 F4 51.6(2) 2_655 . . . ?
